data_7112438
loop_
_publ_author_name
'Liu, Mao'
'Li, Jing'
'Xiao, Xiao'
'Xie, Ying'
'Shi, Yian'

_publ_section_title
;
 An efficient synthesis of optically active trifluoromethyl aldimines via
 asymmetric biomimetic transamination.
;
_journal_issue 14
_journal_name_full 'Chemical communications (Cambridge, England)'
_journal_page_first 1404
_journal_page_last 1406
_journal_paper_doi 10.1039/c2cc37423d
_journal_volume 49
_journal_year 2013
_chemical_formula_moiety 'C18 H14 Cl F3 N2'
_chemical_formula_sum 'C18 H14 Cl F3 N2'
_chemical_formula_weight 350.76
_chemical_name_systematic
;
?
;
_space_group_IT_number 14
_symmetry_cell_setting monoclinic
_symmetry_space_group_name_Hall '-P 2ybc'
_symmetry_space_group_name_H-M 'P 1 21/c 1'
_atom_sites_solution_hydrogens geom
_atom_sites_solution_primary direct
_atom_sites_solution_secondary difmap
_audit_creation_method SHELXL-97
_cell_angle_alpha 90.00
_cell_angle_beta 114.36(3)
_cell_angle_gamma 90.00
_cell_formula_units_Z 4
_cell_length_a 14.103(3)
_cell_length_b 7.6310(15)
_cell_length_c 16.683(3)
_cell_measurement_reflns_used 5947
_cell_measurement_temperature 173(2)
_cell_measurement_theta_max 27.4795
_cell_measurement_theta_min 1.3399
_cell_volume 1635.6(7)
_computing_cell_refinement 'CrystalClear (Rigaku Inc., 2008)'
_computing_data_collection 'CrystalClear (Rigaku Inc., 2008)'
_computing_data_reduction 'CrystalClear (Rigaku Inc., 2008)'
_computing_molecular_graphics
;
Mercury: visualization and analysis of crystal structures, C. F. Macrae,
P. R. Edgington, P. McCabe, E. Pidcock, G. P. Shields, R. Taylor,
M. Towler and J. van de Streek, J. Appl. Cryst., 39, 453-457, 2006.
;
_computing_publication_material 'SHELX-97 (Sheldrick, 2008)'
_computing_structure_refinement 'SHELX-97 (Sheldrick, 2008)'
_computing_structure_solution 'SHELX-97 (Sheldrick, 2008)'
_diffrn_ambient_temperature 173(2)
_diffrn_detector_area_resol_mean 28.5714
_diffrn_measured_fraction_theta_full 0.994
_diffrn_measured_fraction_theta_max 0.994
_diffrn_measurement_device_type 'MM007HF + CCD (Saturn724+)'
_diffrn_measurement_method '\w scans at fixed \c = 45\%'
_diffrn_radiation_monochromator Confocal
_diffrn_radiation_source 'Rotating Anode'
_diffrn_radiation_type MoK\a
_diffrn_radiation_wavelength 0.71073
_diffrn_reflns_av_R_equivalents 0.0570
_diffrn_reflns_av_sigmaI/netI 0.0452
_diffrn_reflns_limit_h_max 16
_diffrn_reflns_limit_h_min -16
_diffrn_reflns_limit_k_max 9
_diffrn_reflns_limit_k_min -9
_diffrn_reflns_limit_l_max 19
_diffrn_reflns_limit_l_min -19
_diffrn_reflns_number 9557
_diffrn_reflns_theta_full 25.00
_diffrn_reflns_theta_max 25.00
_diffrn_reflns_theta_min 1.59
_exptl_absorpt_coefficient_mu 0.266
_exptl_absorpt_correction_T_max 1.0000
_exptl_absorpt_correction_T_min 0.5608
_exptl_absorpt_correction_type multi-scan
_exptl_absorpt_process_details 'CrystalClear (Rigaku Inc., 2008)'
_exptl_crystal_colour Colorless
_exptl_crystal_density_diffrn 1.424
_exptl_crystal_density_method 'not measured'
_exptl_crystal_description Plate
_exptl_crystal_F_000 720
_exptl_crystal_size_max 0.42
_exptl_crystal_size_mid 0.41
_exptl_crystal_size_min 0.09
_refine_diff_density_max 1.172
_refine_diff_density_min -1.162
_refine_diff_density_rms 0.303
_refine_ls_extinction_method none
_refine_ls_goodness_of_fit_ref 1.219
_refine_ls_hydrogen_treatment constr
_refine_ls_matrix_type full
_refine_ls_number_parameters 217
_refine_ls_number_reflns 2842
_refine_ls_number_restraints 0
_refine_ls_restrained_S_all 1.219
_refine_ls_R_factor_all 0.0938
_refine_ls_R_factor_gt 0.0654
_refine_ls_shift/su_max 0.013
_refine_ls_shift/su_mean 0.003
_refine_ls_structure_factor_coef Fsqd
_refine_ls_weighting_details 'calc w=1/[\s^2^(Fo^2^)+(0.1905P)^2^+0.5395P] where P=(Fo^2^+2Fc^2^)/3'
_refine_ls_weighting_scheme calc
_refine_ls_wR_factor_gt 0.2023
_refine_ls_wR_factor_ref 0.2744
_reflns_number_gt 2612
_reflns_number_total 2842
_reflns_threshold_expression >2sigma(I)
_cod_duplicate_entry 7108838
_cod_data_source_file c2cc37423d.txt
_cod_data_source_block a
_cod_original_cell_volume 1635.6(6)
_cod_original_sg_symbol_H-M P2(1)/c
_cod_database_code 7112438

loop_
_symmetry_equiv_pos_as_xyz
'x, y, z'
'-x, y+1/2, -z+1/2'
'-x, -y, -z'
'x, -y-1/2, z-1/2'

loop_
_atom_site_label
_atom_site_type_symbol
_atom_site_fract_x
_atom_site_fract_y
_atom_site_fract_z
_atom_site_U_iso_or_equiv
_atom_site_adp_type
_atom_site_occupancy
_atom_site_symmetry_multiplicity
_atom_site_calc_flag
_atom_site_refinement_flags
Cl1 Cl -0.11686(7) 0.80125(11) 0.11147(5) 0.0313(4) Uani 1 1 d .
F1 F 0.44659(18) 0.7388(4) 0.45684(15) 0.0521(7) Uani 1 1 d .
F2 F 0.3419(2) 0.7800(4) 0.51958(14) 0.0543(8) Uani 1 1 d .
F3 F 0.3447(2) 0.5328(3) 0.46017(14) 0.0489(7) Uani 1 1 d .
N1 N -0.1256(2) 0.0978(4) -0.0655(2) 0.0354(8) Uani 1 1 d .
N2 N 0.1914(2) 0.6730(4) 0.32580(17) 0.0251(7) Uani 1 1 d .
C1 C -0.0860(3) 0.1983(4) -0.0104(2) 0.0271(8) Uani 1 1 d .
C2 C -0.0378(2) 0.3302(4) 0.05708(19) 0.0216(7) Uani 1 1 d .
C3 C -0.0942(2) 0.4819(4) 0.05342(19) 0.0231(7) Uani 1 1 d .
H3 H -0.1627 0.4972 0.0093 0.028 Uiso 1 1 calc R
C4 C -0.0470(2) 0.6104(4) 0.1165(2) 0.0223(7) Uani 1 1 d .
C5 C 0.0541(2) 0.5897(4) 0.18241(18) 0.0207(7) Uani 1 1 d .
C6 C 0.1079(2) 0.4378(4) 0.18208(19) 0.0231(7) Uani 1 1 d .
H6 H 0.1769 0.4227 0.2255 0.028 Uiso 1 1 calc R
C7 C 0.0633(3) 0.3069(4) 0.1196(2) 0.0238(8) Uani 1 1 d .
H7 H 0.1012 0.2039 0.1198 0.029 Uiso 1 1 calc R
C8 C 0.1032(3) 0.7349(5) 0.2478(2) 0.0255(8) Uani 1 1 d .
H8A H 0.1269 0.8286 0.2194 0.031 Uiso 1 1 calc R
H8B H 0.0503 0.7858 0.2658 0.031 Uiso 1 1 calc R
C9 C 0.2668(3) 0.7751(5) 0.3648(2) 0.0248(8) Uani 1 1 d .
C10 C 0.3503(3) 0.7043(5) 0.4500(2) 0.0324(9) Uani 1 1 d .
C11 C 0.2853(3) 0.9590(5) 0.3417(2) 0.0280(8) Uani 1 1 d .
H11B H 0.3296 1.0224 0.3961 0.034 Uiso 1 1 calc R
H11A H 0.2179 1.0214 0.3145 0.034 Uiso 1 1 calc R
C12 C 0.3386(3) 0.9596(5) 0.2774(2) 0.0288(8) Uani 1 1 d .
H12B H 0.4069 0.9003 0.3058 0.035 Uiso 1 1 calc R
H12A H 0.2955 0.8910 0.2245 0.035 Uiso 1 1 calc R
C13 C 0.3553(2) 1.1414(5) 0.2490(2) 0.0258(8) Uani 1 1 d .
C14 C 0.3348(3) 1.1729(5) 0.1608(2) 0.0324(9) Uani 1 1 d .
H14 H 0.3081 1.0812 0.1190 0.039 Uiso 1 1 calc R
C15 C 0.3529(3) 1.3366(6) 0.1338(2) 0.0372(9) Uani 1 1 d .
H15 H 0.3379 1.3557 0.0735 0.045 Uiso 1 1 calc R
C16 C 0.3922(3) 1.4716(5) 0.1929(2) 0.0367(9) Uani 1 1 d .
H16 H 0.4051 1.5830 0.1740 0.044 Uiso 1 1 calc R
C17 C 0.4128(3) 1.4425(5) 0.2807(3) 0.0381(9) Uani 1 1 d .
H17 H 0.4393 1.5351 0.3221 0.046 Uiso 1 1 calc R
C18 C 0.3950(3) 1.2796(5) 0.3083(2) 0.0314(9) Uani 1 1 d .
H18 H 0.4101 1.2614 0.3687 0.038 Uiso 1 1 calc R

loop_
_atom_site_aniso_label
_atom_site_aniso_U_11
_atom_site_aniso_U_22
_atom_site_aniso_U_33
_atom_site_aniso_U_23
_atom_site_aniso_U_13
_atom_site_aniso_U_12
Cl1 0.0306(6) 0.0283(6) 0.0333(6) 0.0011(3) 0.0114(4) 0.0069(3)
F1 0.0280(13) 0.0790(19) 0.0402(14) 0.0037(13) 0.0047(11) -0.0039(13)
F2 0.0663(18) 0.0693(19) 0.0211(11) -0.0117(10) 0.0117(11) 0.0079(14)
F3 0.0583(16) 0.0391(15) 0.0359(13) 0.0092(10) 0.0060(11) 0.0053(12)
N1 0.0377(17) 0.0348(18) 0.0295(16) -0.0036(14) 0.0097(14) -0.0026(15)
N2 0.0277(16) 0.0302(16) 0.0178(13) -0.0043(11) 0.0097(12) -0.0052(13)
C1 0.0305(19) 0.029(2) 0.0233(17) -0.0014(13) 0.0127(15) -0.0022(15)
C2 0.0242(17) 0.0252(17) 0.0163(14) 0.0003(12) 0.0093(13) -0.0028(14)
C3 0.0213(16) 0.0292(18) 0.0170(14) 0.0002(13) 0.0061(12) -0.0038(14)
C4 0.0252(16) 0.0235(17) 0.0224(15) 0.0007(12) 0.0140(13) -0.0003(14)
C5 0.0244(16) 0.0233(17) 0.0166(14) 0.0007(12) 0.0107(12) -0.0020(14)
C6 0.0215(16) 0.0265(17) 0.0201(14) -0.0021(12) 0.0074(13) -0.0021(14)
C7 0.0256(17) 0.0237(18) 0.0221(16) -0.0025(12) 0.0097(14) 0.0011(13)
C8 0.0277(18) 0.0244(17) 0.0232(16) -0.0011(13) 0.0094(14) -0.0002(15)
C9 0.0287(18) 0.0285(19) 0.0203(16) -0.0086(13) 0.0133(14) -0.0037(15)
C10 0.033(2) 0.039(2) 0.0226(17) -0.0060(14) 0.0091(15) -0.0037(16)
C11 0.0292(18) 0.0274(19) 0.0283(17) -0.0058(14) 0.0127(14) -0.0017(15)
C12 0.0297(18) 0.0271(19) 0.0314(17) -0.0007(14) 0.0146(15) 0.0008(15)
C13 0.0193(16) 0.0295(19) 0.0324(17) -0.0002(14) 0.0146(14) -0.0009(14)
C14 0.0248(18) 0.042(2) 0.0299(18) 0.0009(15) 0.0113(15) 0.0014(16)
C15 0.0295(19) 0.050(2) 0.0318(19) 0.0105(17) 0.0121(16) 0.0004(18)
C16 0.0296(19) 0.033(2) 0.048(2) 0.0131(17) 0.0166(17) 0.0019(16)
C17 0.036(2) 0.035(2) 0.043(2) -0.0065(17) 0.0160(17) -0.0087(17)
C18 0.032(2) 0.035(2) 0.0273(18) 0.0022(14) 0.0122(15) -0.0022(16)

loop_
_atom_type_symbol
_atom_type_description
_atom_type_scat_dispersion_real
_atom_type_scat_dispersion_imag
_atom_type_scat_source
C C 0.0033 0.0016 'International Tables Vol C Tables 4.2.6.8 and 6.1.1.4'
H H 0.0000 0.0000 'International Tables Vol C Tables 4.2.6.8 and 6.1.1.4'
N N 0.0061 0.0033 'International Tables Vol C Tables 4.2.6.8 and 6.1.1.4'
F F 0.0171 0.0103 'International Tables Vol C Tables 4.2.6.8 and 6.1.1.4'
Cl Cl 0.1484 0.1585 'International Tables Vol C Tables 4.2.6.8 and 6.1.1.4'

loop_
_geom_angle_atom_site_label_1
_geom_angle_atom_site_label_2
_geom_angle_atom_site_label_3
_geom_angle
C9 N2 C8 119.2(3)
N1 C1 C2 178.0(4)
C7 C2 C3 122.1(3)
C7 C2 C1 120.1(3)
C3 C2 C1 117.8(3)
C2 C3 C4 117.8(3)
C2 C3 H3 121.1
C4 C3 H3 121.1
C3 C4 C5 121.8(3)
C3 C4 Cl1 117.9(3)
C5 C4 Cl1 120.3(2)
C6 C5 C4 118.2(3)
C6 C5 C8 121.9(3)
C4 C5 C8 119.9(3)
C5 C6 C7 121.5(3)
C5 C6 H6 119.2
C7 C6 H6 119.2
C2 C7 C6 118.6(3)
C2 C7 H7 120.7
C6 C7 H7 120.7
N2 C8 C5 112.0(3)
N2 C8 H8A 109.2
C5 C8 H8A 109.2
N2 C8 H8B 109.2
C5 C8 H8B 109.2
H8A C8 H8B 107.9
N2 C9 C11 129.9(3)
N2 C9 C10 115.2(3)
C11 C9 C10 114.9(3)
F3 C10 F1 107.2(3)
F3 C10 F2 106.3(3)
F1 C10 F2 106.8(3)
F3 C10 C9 114.0(3)
F1 C10 C9 112.1(3)
F2 C10 C9 110.1(3)
C9 C11 C12 111.5(3)
C9 C11 H11B 109.3
C12 C11 H11B 109.3
C9 C11 H11A 109.3
C12 C11 H11A 109.3
H11B C11 H11A 108.0
C13 C12 C11 113.8(3)
C13 C12 H12B 108.8
C11 C12 H12B 108.8
C13 C12 H12A 108.8
C11 C12 H12A 108.8
H12B C12 H12A 107.7
C18 C13 C14 117.7(3)
C18 C13 C12 122.6(3)
C14 C13 C12 119.7(3)
C15 C14 C13 120.7(4)
C15 C14 H14 119.6
C13 C14 H14 119.6
C16 C15 C14 121.0(3)
C16 C15 H15 119.5
C14 C15 H15 119.5
C15 C16 C17 119.0(4)
C15 C16 H16 120.5
C17 C16 H16 120.5
C18 C17 C16 120.4(4)
C18 C17 H17 119.8
C16 C17 H17 119.8
C17 C18 C13 121.2(3)
C17 C18 H18 119.4
C13 C18 H18 119.4

loop_
_geom_bond_atom_site_label_1
_geom_bond_atom_site_label_2
_geom_bond_distance
Cl1 C4 1.740(3)
F1 C10 1.341(4)
F2 C10 1.346(4)
F3 C10 1.326(4)
N1 C1 1.150(5)
N2 C9 1.261(4)
N2 C8 1.459(4)
C1 C2 1.453(5)
C2 C7 1.388(5)
C2 C3 1.392(5)
C3 C4 1.391(4)
C3 H3 0.9500
C4 C5 1.405(5)
C5 C6 1.387(5)
C5 C8 1.509(4)
C6 C7 1.392(4)
C6 H6 0.9500
C7 H7 0.9500
C8 H8A 0.9900
C8 H8B 0.9900
C9 C11 1.506(5)
C9 C10 1.522(5)
C11 C12 1.543(4)
C11 H11B 0.9900
C11 H11A 0.9900
C12 C13 1.516(5)
C12 H12B 0.9900
C12 H12A 0.9900
C13 C18 1.395(5)
C13 C14 1.397(5)
C14 C15 1.387(6)
C14 H14 0.9500
C15 C16 1.375(6)
C15 H15 0.9500
C16 C17 1.389(5)
C16 H16 0.9500
C17 C18 1.384(6)
C17 H17 0.9500
C18 H18 0.9500

loop_
_geom_torsion_atom_site_label_1
_geom_torsion_atom_site_label_2
_geom_torsion_atom_site_label_3
_geom_torsion_atom_site_label_4
_geom_torsion
N1 C1 C2 C7 -144(11)
N1 C1 C2 C3 33(11)
C7 C2 C3 C4 -1.7(4)
C1 C2 C3 C4 -178.2(3)
C2 C3 C4 C5 -0.2(4)
C2 C3 C4 Cl1 179.4(2)
C3 C4 C5 C6 1.6(4)
Cl1 C4 C5 C6 -178.0(2)
C3 C4 C5 C8 178.2(3)
Cl1 C4 C5 C8 -1.3(4)
C4 C5 C6 C7 -1.2(4)
C8 C5 C6 C7 -177.8(3)
C3 C2 C7 C6 2.0(5)
C1 C2 C7 C6 178.5(3)
C5 C6 C7 C2 -0.5(5)
C9 N2 C8 C5 147.4(3)
C6 C5 C8 N2 -21.5(4)
C4 C5 C8 N2 162.0(3)
C8 N2 C9 C11 -3.0(5)
C8 N2 C9 C10 174.7(3)
N2 C9 C10 F3 15.1(4)
C11 C9 C10 F3 -166.8(3)
N2 C9 C10 F1 137.1(3)
C11 C9 C10 F1 -44.9(4)
N2 C9 C10 F2 -104.2(4)
C11 C9 C10 F2 73.8(4)
N2 C9 C11 C12 -86.6(4)
C10 C9 C11 C12 95.7(3)
C9 C11 C12 C13 177.7(3)
C11 C12 C13 C18 45.6(4)
C11 C12 C13 C14 -137.2(3)
C18 C13 C14 C15 -0.4(5)
C12 C13 C14 C15 -177.7(3)
C13 C14 C15 C16 0.5(5)
C14 C15 C16 C17 -0.7(6)
C15 C16 C17 C18 0.7(6)
C16 C17 C18 C13 -0.6(6)
C14 C13 C18 C17 0.4(5)
C12 C13 C18 C17 177.7(3)
